data_7024462
loop_
_publ_author_name
'Martins, Gesley A. V.'
'Byrne, Peter J.'
'Allan, Phoebe'
'Teat, Simon J.'
'Slawin, Alexandra M. Z.'
'Li, Yang'
'Morris, Russell E.'

_publ_section_title
;
 The use of ionic liquids in the synthesis of zinc imidazolate frameworks.
;
_journal_issue 7
_journal_name_full 'Dalton transactions (Cambridge, England : 2003)'
_journal_page_first 1758
_journal_page_last 1762
_journal_paper_doi 10.1039/b917348j
_journal_volume 39
_journal_year 2010
_chemical_formula_moiety 'C24 H24 N16 O0 Zn4'
_chemical_formula_sum 'C24 H24 N16 O0 Zn4'
_chemical_formula_weight 798.07
_chemical_name_systematic
;
?
;
_space_group_IT_number 80
_symmetry_cell_setting tetragonal
_symmetry_space_group_name_Hall 'I 4bw'
_symmetry_space_group_name_H-M 'I 41'
_atom_sites_solution_hydrogens geom
_atom_sites_solution_primary direct
_atom_sites_solution_secondary difmap
_audit_creation_method SHELXL-97
_cell_angle_alpha 90.00
_cell_angle_beta 90.00
_cell_angle_gamma 90.00
_cell_formula_units_Z 8
_cell_length_a 22.5999(8)
_cell_length_b 22.5999(8)
_cell_length_c 13.0994(5)
_cell_measurement_reflns_used 35064
_cell_measurement_temperature 150.0(2)
_cell_measurement_theta_max 33.70
_cell_measurement_theta_min 3.10
_cell_volume 6690.6(4)
_computing_cell_refinement apexIIsoftware
_computing_data_collection apexIIsoftware
_computing_data_reduction apexIIsoftware
_computing_molecular_graphics Hg
_computing_structure_refinement 'SHELXL-97 (Sheldrick, 1997)'
_diffrn_ambient_temperature 298.00
_diffrn_measured_fraction_theta_full 0.997
_diffrn_measured_fraction_theta_max 0.997
_diffrn_measurement_device_type apexIIdiffractometer
_diffrn_radiation_monochromator si(III)crystal
_diffrn_radiation_source synchrotron
_diffrn_radiation_type synchrotron
_diffrn_radiation_wavelength 0.77490
_diffrn_reflns_av_R_equivalents 0.0516
_diffrn_reflns_av_sigmaI/netI 0.0503
_diffrn_reflns_limit_h_max 32
_diffrn_reflns_limit_h_min -30
_diffrn_reflns_limit_k_max 32
_diffrn_reflns_limit_k_min -32
_diffrn_reflns_limit_l_max 18
_diffrn_reflns_limit_l_min -18
_diffrn_reflns_number 35064
_diffrn_reflns_theta_full 33.66
_diffrn_reflns_theta_max 33.66
_diffrn_reflns_theta_min 3.11
_exptl_absorpt_coefficient_mu 0.359
_exptl_absorpt_correction_T_max none
_exptl_absorpt_correction_T_min none
_exptl_absorpt_correction_type multi-scan
_exptl_crystal_colour white
_exptl_crystal_density_diffrn 1.585
_exptl_crystal_density_method 'not measured'
_exptl_crystal_description needle
_exptl_crystal_F_000 400
_exptl_crystal_size_max 0.20
_exptl_crystal_size_mid 0.10
_exptl_crystal_size_min 0.08
_refine_diff_density_max 1.239
_refine_diff_density_min -0.758
_refine_diff_density_rms 0.193
_refine_ls_abs_structure_details 'Flack H D (1983), Acta Cryst. A39, 876-881'
_refine_ls_abs_structure_Flack -0.083(11)
_refine_ls_extinction_method none
_refine_ls_goodness_of_fit_ref 1.039
_refine_ls_hydrogen_treatment mixed
_refine_ls_matrix_type full
_refine_ls_number_parameters 397
_refine_ls_number_reflns 10168
_refine_ls_number_restraints 1
_refine_ls_restrained_S_all 1.039
_refine_ls_R_factor_all 0.0417
_refine_ls_R_factor_gt 0.0397
_refine_ls_shift/su_max 0.001
_refine_ls_shift/su_mean 0.000
_refine_ls_structure_factor_coef Fsqd
_refine_ls_weighting_details 'calc w=1/[\s^2^(Fo^2^)+(0.0872P)^2^+0.0000P] where P=(Fo^2^+2Fc^2^)/3'
_refine_ls_weighting_scheme calc
_refine_ls_wR_factor_gt 0.1238
_refine_ls_wR_factor_ref 0.1251
_reflns_number_gt 9572
_reflns_number_total 10168
_reflns_threshold_expression >2sigma(I)
_cod_data_source_file b917348j.txt
_cod_data_source_block sample4
_cod_depositor_comments
;
The following automatic conversions were performed:

'_exptl_absorpt_correction_type' value 'Multi-scan' changed to
'multi-scan' according to
/home/saulius/struct/CIF-dictionaries/cif_core.dic dictionary named
'cif_core.dic' version 2.4.2 from 2011-04-26.

Automatic conversion script
Id: cif_fix_values 1891 2012-01-12 08:04:46Z andrius 
;
_cod_original_sg_symbol_H-M I41
_cod_database_code 7024462

loop_
_symmetry_equiv_pos_as_xyz
'x, y, z'
'-x+1/2, -y+1/2, z+1/2'
'-y, x+1/2, z+1/4'
'y+1/2, -x, z+3/4'
'x+1/2, y+1/2, z+1/2'
'-x+1, -y+1, z+1'
'-y+1/2, x+1, z+3/4'
'y+1, -x+1/2, z+5/4'

loop_
_atom_site_label
_atom_site_type_symbol
_atom_site_fract_x
_atom_site_fract_y
_atom_site_fract_z
_atom_site_U_iso_or_equiv
_atom_site_adp_type
_atom_site_occupancy
_atom_site_symmetry_multiplicity
_atom_site_calc_flag
_atom_site_refinement_flags
Zn1 Zn 0.339935(17) 0.599250(18) 0.24890(3) 0.01803(9) Uani 1 1 d .
C1 C 0.37045(17) 0.47580(16) 0.3195(3) 0.0217(6) Uani 1 1 d .
H1 H 0.3888 0.4903 0.3798 0.026 Uiso 1 1 calc R
Zn2 Zn -0.088407(17) 0.699320(18) 0.49992(3) 0.01853(9) Uani 1 1 d .
N15 N 0.62242(15) 0.66563(14) 0.5022(3) 0.0226(6) Uani 1 1 d .
Zn3 Zn 0.594176(18) 0.651928(18) 0.36172(3) 0.01762(9) Uani 1 1 d .
N16 N 0.41274(14) 0.62429(14) 0.3232(2) 0.0197(5) Uani 1 1 d .
Zn4 Zn 0.151795(18) 0.601304(18) 0.56587(3) 0.01826(9) Uani 1 1 d .
N14 N 0.34260(14) 0.51094(14) 0.2497(3) 0.0217(6) Uani 1 1 d .
N13 N 0.27125(13) 0.62822(14) 0.3299(2) 0.0182(5) Uani 1 1 d .
N12 N 0.33150(13) 0.62751(14) 0.1058(2) 0.0208(6) Uani 1 1 d .
N11 N 0.22951(15) 0.45146(14) 0.6901(3) 0.0230(6) Uani 1 1 d .
N10 N 0.27459(14) 0.37966(13) -0.1180(2) 0.0194(6) Uani 1 1 d .
N9 N 0.50647(13) 0.64267(14) 0.3672(2) 0.0204(6) Uani 1 1 d .
N8 N -0.02425(14) 0.63899(14) 0.5027(3) 0.0227(6) Uani 1 1 d .
C11 C 0.22909(17) 0.50363(17) 0.6413(3) 0.0236(7) Uani 1 1 d .
H11 H 0.2639 0.5262 0.6295 0.028 Uiso 1 1 calc R
N7 N 0.21810(13) 0.38143(14) 0.0226(2) 0.0185(5) Uani 1 1 d .
C14 C 0.23867(16) 0.41130(15) -0.0578(3) 0.0198(6) Uani 1 1 d .
H14 H 0.2287 0.4514 -0.0712 0.024 Uiso 1 1 calc R
C15 C 0.46920(16) 0.62784(17) 0.2934(3) 0.0215(7) Uani 1 1 d .
H15 H 0.4815 0.6204 0.2252 0.026 Uiso 1 1 calc R
C16 C 0.47130(18) 0.6499(2) 0.4527(3) 0.0265(8) Uani 1 1 d .
H16 H 0.4846 0.6609 0.5188 0.032 Uiso 1 1 calc R
C18 C 0.41422(17) 0.63856(19) 0.4254(3) 0.0250(7) Uani 1 1 d .
H18 H 0.3809 0.6402 0.4697 0.030 Uiso 1 1 calc R
N6 N 0.36901(14) 0.41813(14) 0.2933(3) 0.0202(6) Uani 1 1 d .
C20 C 0.24694(16) 0.59941(17) 0.4089(3) 0.0198(6) Uani 1 1 d .
H20 H 0.2596 0.5615 0.4312 0.024 Uiso 1 1 calc R
C21 C 0.17046(19) 0.43457(18) 0.6905(4) 0.0290(8) Uani 1 1 d .
H21 H 0.1551 0.3994 0.7199 0.035 Uiso 1 1 calc R
N5 N 0.20275(14) 0.62975(14) 0.4533(2) 0.0201(6) Uani 1 1 d .
C23 C 0.19867(16) 0.68161(17) 0.3987(3) 0.0209(6) Uani 1 1 d .
H23 H 0.1715 0.7128 0.4114 0.025 Uiso 1 1 calc R
C25 C 0.24323(15) 0.32593(16) 0.0141(3) 0.0209(6) Uani 1 1 d .
H25 H 0.2376 0.2940 0.0601 0.025 Uiso 1 1 calc R
N4 N -0.14565(14) 0.66706(15) 0.4011(2) 0.0216(6) Uani 1 1 d .
C29 C 0.37234(16) 0.63969(17) 0.0351(3) 0.0212(6) Uani 1 1 d .
H29 H 0.4136 0.6397 0.0489 0.025 Uiso 1 1 calc R
C30 C 0.24049(15) 0.68065(16) 0.3229(3) 0.0208(6) Uani 1 1 d .
H30 H 0.2471 0.7110 0.2740 0.025 Uiso 1 1 calc R
C32 C 0.13858(19) 0.47648(18) 0.6421(3) 0.0278(8) Uani 1 1 d .
H32 H 0.0970 0.4754 0.6313 0.033 Uiso 1 1 calc R
C33 C 0.27774(15) 0.32474(15) -0.0721(3) 0.0192(6) Uani 1 1 d .
H33 H 0.2999 0.2918 -0.0960 0.023 Uiso 1 1 calc R
C39 C 0.66125(16) 0.63197(17) 0.5526(3) 0.0211(6) Uani 1 1 d .
H39 H 0.6829 0.6009 0.5209 0.025 Uiso 1 1 calc R
N1 N 0.06801(14) 0.60371(15) 0.5210(3) 0.0242(6) Uani 1 1 d .
N3 N 0.34974(14) 0.65184(14) -0.0568(2) 0.0205(6) Uani 1 1 d .
C42 C 0.27805(17) 0.6329(2) 0.0547(3) 0.0274(8) Uani 1 1 d .
H42 H 0.2399 0.6277 0.0837 0.033 Uiso 1 1 calc R
N2 N 0.17581(15) 0.52104(14) 0.6110(3) 0.0223(6) Uani 1 1 d .
C2A C 0.28977(17) 0.6469(2) -0.0438(3) 0.0274(8) Uani 1 1 d .
H2A H 0.2609 0.6525 -0.0957 0.033 Uiso 1 1 calc R
C3A C 0.33876(17) 0.41653(17) 0.2014(3) 0.0240(7) Uani 1 1 d .
H3A H 0.3303 0.3819 0.1628 0.029 Uiso 1 1 calc R
C4A C -0.19157(18) 0.6279(2) 0.4169(4) 0.0345(10) Uani 1 1 d .
H4A H -0.2108 0.6205 0.4802 0.041 Uiso 1 1 calc R
C5A C 0.02773(16) 0.64290(18) 0.5523(3) 0.0233(7) Uani 1 1 d .
H5A H 0.0351 0.6710 0.6047 0.028 Uiso 1 1 calc R
C6A C 0.6016(2) 0.70466(19) 0.5757(4) 0.0349(10) Uani 1 1 d .
H6A H 0.5736 0.7354 0.5645 0.042 Uiso 1 1 calc R
C7A C 0.32310(19) 0.47275(18) 0.1755(3) 0.0264(8) Uani 1 1 d .
H7A H 0.3021 0.4838 0.1156 0.032 Uiso 1 1 calc R
C41 C 0.0402(3) 0.5740(3) 0.4440(6) 0.066(2) Uani 1 1 d .
H41 H 0.0575 0.5437 0.4037 0.080 Uiso 1 1 calc R
C9A C -0.0163(2) 0.5944(3) 0.4339(6) 0.059(2) Uani 1 1 d .
H9A H -0.0450 0.5802 0.3870 0.071 Uiso 1 1 calc R

loop_
_atom_site_aniso_label
_atom_site_aniso_U_11
_atom_site_aniso_U_22
_atom_site_aniso_U_33
_atom_site_aniso_U_23
_atom_site_aniso_U_13
_atom_site_aniso_U_12
Zn1 0.01687(17) 0.02172(18) 0.01551(18) 0.00196(15) 0.00293(14) 0.00022(14)
C1 0.0264(16) 0.0213(15) 0.0174(15) -0.0050(12) -0.0018(13) 0.0031(13)
Zn2 0.01692(17) 0.02311(19) 0.01555(18) -0.00704(15) 0.00053(14) -0.00177(14)
N15 0.0286(15) 0.0221(13) 0.0170(13) 0.0045(12) -0.0053(12) 0.0011(11)
Zn3 0.01942(18) 0.01970(18) 0.01375(18) 0.00433(14) -0.00282(13) -0.00062(14)
N16 0.0209(13) 0.0202(13) 0.0179(13) 0.0006(11) 0.0017(11) 0.0010(11)
Zn4 0.01965(18) 0.02100(19) 0.01412(17) 0.00017(14) 0.00345(14) 0.00338(14)
N14 0.0233(14) 0.0223(13) 0.0194(14) -0.0004(12) -0.0016(12) -0.0005(11)
N13 0.0174(12) 0.0244(14) 0.0128(13) 0.0026(10) 0.0020(10) 0.0022(10)
N12 0.0190(13) 0.0252(14) 0.0181(14) 0.0011(11) 0.0010(11) 0.0008(11)
N11 0.0237(14) 0.0215(14) 0.0237(15) -0.0002(12) 0.0046(12) 0.0010(11)
N10 0.0224(13) 0.0191(13) 0.0165(14) -0.0001(10) 0.0052(11) 0.0005(11)
N9 0.0180(13) 0.0268(14) 0.0164(13) 0.0004(11) 0.0017(10) 0.0020(11)
N8 0.0195(13) 0.0236(14) 0.0249(15) -0.0076(12) -0.0005(12) -0.0001(11)
C11 0.0248(17) 0.0250(17) 0.0209(17) 0.0051(13) 0.0039(13) 0.0008(14)
N7 0.0172(12) 0.0228(14) 0.0154(13) 0.0042(10) 0.0022(10) 0.0007(11)
C14 0.0259(17) 0.0170(14) 0.0166(15) 0.0011(12) 0.0086(12) 0.0020(12)
C15 0.0208(15) 0.0291(17) 0.0144(15) -0.0020(12) 0.0013(12) -0.0004(13)
C16 0.0264(18) 0.039(2) 0.0139(15) -0.0037(14) 0.0022(13) 0.0051(15)
C18 0.0223(16) 0.0335(19) 0.0192(17) -0.0007(14) 0.0050(13) 0.0043(14)
N6 0.0194(13) 0.0208(13) 0.0205(14) -0.0047(11) -0.0019(11) -0.0011(11)
C20 0.0205(15) 0.0235(16) 0.0155(14) 0.0013(12) 0.0040(12) 0.0031(12)
C21 0.0292(19) 0.0213(17) 0.036(2) 0.0028(15) 0.0034(16) -0.0004(14)
N5 0.0207(14) 0.0223(14) 0.0173(13) 0.0015(11) 0.0011(11) 0.0029(11)
C23 0.0202(15) 0.0236(16) 0.0188(16) 0.0011(12) -0.0015(12) 0.0055(12)
C25 0.0189(15) 0.0232(16) 0.0205(17) 0.0051(12) 0.0017(12) 0.0014(12)
N4 0.0216(14) 0.0268(15) 0.0164(14) -0.0066(11) -0.0016(11) -0.0009(12)
C29 0.0188(15) 0.0263(17) 0.0184(15) 0.0020(13) 0.0011(12) 0.0018(13)
C30 0.0190(15) 0.0240(16) 0.0194(15) 0.0029(13) -0.0034(12) -0.0002(12)
C32 0.0246(17) 0.0225(17) 0.036(2) 0.0010(15) 0.0013(15) 0.0015(14)
C33 0.0187(15) 0.0193(15) 0.0195(15) 0.0006(12) 0.0004(12) 0.0029(12)
C39 0.0197(15) 0.0294(17) 0.0142(16) 0.0025(12) -0.0016(12) 0.0015(13)
N1 0.0225(14) 0.0270(15) 0.0230(16) -0.0089(12) 0.0015(11) 0.0036(12)
N3 0.0228(14) 0.0214(13) 0.0173(14) 0.0014(11) -0.0015(11) 0.0014(11)
C42 0.0173(15) 0.041(2) 0.0242(19) 0.0022(15) 0.0028(13) 0.0022(14)
N2 0.0280(15) 0.0206(13) 0.0184(14) 0.0008(11) 0.0040(12) 0.0031(11)
C2A 0.0197(16) 0.036(2) 0.0261(19) 0.0039(15) -0.0009(14) 0.0024(15)
C3A 0.0239(17) 0.0261(17) 0.0222(18) -0.0037(14) -0.0040(13) -0.0010(14)
C4A 0.0183(17) 0.058(3) 0.027(2) -0.0182(19) 0.0062(14) -0.0127(18)
C5A 0.0214(15) 0.0292(18) 0.0192(17) -0.0073(13) 0.0003(13) 0.0017(13)
C6A 0.054(3) 0.0223(18) 0.029(2) -0.0024(15) -0.0171(19) 0.0155(17)
C7A 0.0309(19) 0.0300(19) 0.0183(17) 0.0010(14) -0.0070(14) -0.0055(15)
C41 0.045(3) 0.066(4) 0.088(5) -0.062(4) -0.032(3) 0.030(3)
C9A 0.032(2) 0.050(3) 0.096(5) -0.055(3) -0.024(3) 0.018(2)

loop_
_atom_type_symbol
_atom_type_description
_atom_type_scat_dispersion_real
_atom_type_scat_dispersion_imag
_atom_type_scat_source
C C 0.0033 0.0016 'International Tables Vol C Tables 4.2.6.8 and 6.1.1.4'
H H 0.0000 0.0000 'International Tables Vol C Tables 4.2.6.8 and 6.1.1.4'
N N 0.0061 0.0033 'International Tables Vol C Tables 4.2.6.8 and 6.1.1.4'
Zn Zn 0.2839 1.4301 'International Tables Vol C Tables 4.2.6.8 and 6.1.1.4'
O O 0.0106 0.0060 'International Tables Vol C Tables 4.2.6.8 and 6.1.1.4'

loop_
_geom_angle_atom_site_label_1
_geom_angle_atom_site_label_2
_geom_angle_atom_site_label_3
_geom_angle
_geom_angle_site_symmetry_1
_geom_angle_site_symmetry_3
N12 Zn1 N13 108.75(12) . .
N12 Zn1 N16 116.59(13) . .
N13 Zn1 N16 106.88(13) . .
N12 Zn1 N14 109.21(14) . .
N13 Zn1 N14 110.45(13) . .
N16 Zn1 N14 104.84(13) . .
N6 C1 N14 112.3(3) . .
N10 Zn2 N4 116.65(13) 4_465 .
N10 Zn2 N8 117.19(14) 4_465 .
N4 Zn2 N8 103.70(13) . .
N10 Zn2 N11 105.60(13) 4_465 4_464
N4 Zn2 N11 109.59(14) . 4_464
N8 Zn2 N11 103.26(14) . 4_464
C39 N15 C6A 104.0(3) . .
C39 N15 Zn3 125.7(3) . .
C6A N15 Zn3 129.6(3) . .
N15 Zn3 N7 110.00(13) . 3_655
N15 Zn3 N9 107.72(14) . .
N7 Zn3 N9 112.22(13) 3_655 .
N15 Zn3 N6 114.07(13) . 6_554
N7 Zn3 N6 102.60(13) 3_655 6_554
N9 Zn3 N6 110.27(13) . 6_554
C15 N16 C18 104.3(3) . .
C15 N16 Zn1 131.5(3) . .
C18 N16 Zn1 124.1(3) . .
N5 Zn4 N1 109.02(14) . .
N5 Zn4 N2 111.10(13) . .
N1 Zn4 N2 112.00(14) . .
N5 Zn4 N3 116.17(13) . 4_465
N1 Zn4 N3 103.44(13) . 4_465
N2 Zn4 N3 104.90(13) . 4_465
C1 N14 C7A 104.9(3) . .
C1 N14 Zn1 126.8(3) . .
C7A N14 Zn1 127.9(3) . .
C20 N13 C30 105.2(3) . .
C20 N13 Zn1 124.8(2) . .
C30 N13 Zn1 129.9(2) . .
C29 N12 C42 104.4(3) . .
C29 N12 Zn1 130.8(3) . .
C42 N12 Zn1 124.5(3) . .
C11 N11 C21 103.7(3) . .
C11 N11 Zn2 126.0(3) . 3_655
C21 N11 Zn2 130.3(3) . 3_655
C14 N10 C33 104.8(3) . .
C14 N10 Zn2 120.3(2) . 3_654
C33 N10 Zn2 134.3(2) . 3_654
C15 N9 C16 104.8(3) . .
C15 N9 Zn3 129.2(3) . .
C16 N9 Zn3 126.0(3) . .
C5A N8 C9A 104.6(3) . .
C5A N8 Zn2 126.9(3) . .
C9A N8 Zn2 126.2(3) . .
N2 C11 N11 114.2(3) . .
C14 N7 C25 104.6(3) . .
C14 N7 Zn3 126.1(2) . 4_464
C25 N7 Zn3 127.8(2) . 4_464
N7 C14 N10 113.9(3) . .
N9 C15 N16 114.1(3) . .
C18 C16 N9 108.1(3) . .
C16 C18 N16 108.7(3) . .
C1 N6 C3A 105.0(3) . .
C1 N6 Zn3 129.8(3) . 6_554
C3A N6 Zn3 125.1(3) . 6_554
N13 C20 N5 113.0(3) . .
C32 C21 N11 108.6(4) . .
C20 N5 C23 105.0(3) . .
C20 N5 Zn4 126.1(3) . .
C23 N5 Zn4 128.7(2) . .
C30 C23 N5 108.5(3) . .
C33 C25 N7 108.6(3) . .
C39 N4 C4A 104.9(3) 7_544 .
C39 N4 Zn2 121.3(3) 7_544 .
C4A N4 Zn2 129.2(3) . .
N12 C29 N3 113.8(3) . .
C23 C30 N13 108.3(3) . .
C21 C32 N2 109.1(4) . .
C25 C33 N10 108.1(3) . .
N4 C39 N15 114.2(4) 8_454 .
C5A N1 C41 103.8(3) . .
C5A N1 Zn4 125.3(3) . .
C41 N1 Zn4 130.2(3) . .
C29 N3 C2A 104.4(3) . .
C29 N3 Zn4 122.6(2) . 3_654
C2A N3 Zn4 130.6(3) . 3_654
C2A C42 N12 108.1(3) . .
C11 N2 C32 104.4(3) . .
C11 N2 Zn4 127.5(3) . .
C32 N2 Zn4 126.2(3) . .
C42 C2A N3 109.3(3) . .
C7A C3A N6 108.7(3) . .
C6A C4A N4 108.1(4) 7_544 .
N1 C5A N8 113.8(3) . .
C4A C6A N15 108.7(3) 8_454 .
C3A C7A N14 109.0(3) . .
C9A C41 N1 109.7(4) . .
C41 C9A N8 108.0(4) . .

loop_
_geom_bond_atom_site_label_1
_geom_bond_atom_site_label_2
_geom_bond_distance
_geom_bond_site_symmetry_2
Zn1 N12 1.989(3) .
Zn1 N13 1.991(3) .
Zn1 N16 1.993(3) .
Zn1 N14 1.997(3) .
C1 N6 1.349(5) .
C1 N14 1.365(5) .
Zn2 N10 1.965(3) 4_465
Zn2 N4 1.970(3) .
Zn2 N8 1.991(3) .
Zn2 N11 2.003(3) 4_464
N15 C39 1.335(4) .
N15 C6A 1.388(6) .
N15 Zn3 1.973(3) .
Zn3 N7 1.975(3) 3_655
Zn3 N9 1.994(3) .
Zn3 N6 2.001(3) 6_554
N16 C15 1.337(5) .
N16 C18 1.379(5) .
Zn4 N5 1.978(3) .
Zn4 N1 1.984(3) .
Zn4 N2 1.984(3) .
Zn4 N3 2.001(3) 4_465
N14 C7A 1.373(5) .
N13 C20 1.341(4) .
N13 C30 1.377(5) .
N12 C29 1.336(5) .
N12 C42 1.386(5) .
N11 C11 1.341(5) .
N11 C21 1.388(5) .
N11 Zn2 2.003(3) 3_655
N10 C14 1.338(4) .
N10 C33 1.381(5) .
N10 Zn2 1.965(3) 3_654
N9 C15 1.326(5) .
N9 C16 1.382(5) .
N8 C5A 1.345(5) .
N8 C9A 1.363(5) .
C11 N2 1.328(5) .
N7 C14 1.335(4) .
N7 C25 1.381(5) .
N7 Zn3 1.975(3) 4_464
C16 C18 1.363(6) .
N6 C3A 1.384(5) .
N6 Zn3 2.001(3) 6_554
C20 N5 1.344(5) .
C21 C32 1.348(6) .
N5 C23 1.376(5) .
C23 C30 1.371(5) .
C25 C33 1.372(5) .
N4 C39 1.333(5) 7_544
N4 C4A 1.379(5) .
C29 N3 1.337(5) .
C32 N2 1.374(5) .
C39 N4 1.333(5) 8_454
N1 C5A 1.335(5) .
N1 C41 1.365(6) .
N3 C2A 1.370(5) .
N3 Zn4 2.001(3) 3_654
C42 C2A 1.356(6) .
C3A C7A 1.362(6) .
C4A C6A 1.367(6) 7_544
C6A C4A 1.367(6) 8_454
C41 C9A 1.362(7) .
